data_4501040
loop_
_publ_author_name
'Janssen, Femke F. B. J.'
'Veraart, Laurens P. J.'
'Smits, Jan M. M.'
'de Gelder, Ren\'e'
'Rowan, Alan E.'

_publ_contact_author
;
        Prof.dr. A.E. Rowan
        Radboud University Nijmegen
        Molecular Materials 
        Institute for Molecules and Materials
        Heyendaalseweg 135
        6525 AJ Nijmegen
        The Netherlands
;
_publ_section_title
;
 1. Solvent, Linker, and Anion Effects on the Formation, Connectivity, and
 Topology of Cu(I)/PPh3/N-Donor Ligand Coordination Polymers
;
_journal_issue 10
_journal_name_full 'Crystal Growth &amp; Design'
_journal_page_first 4313
_journal_paper_doi 10.1021/cg2006502
_journal_volume 11
_journal_year 2011
_chemical_formula_sum 'C115 H113 B3 Cu3 F12 N9 O4 P3'
_chemical_formula_weight 2229.10
_chemical_name_systematic
;
 ?
;
_space_group_IT_number 14
_symmetry_cell_setting monoclinic
_symmetry_space_group_name_Hall '-P 2yab'
_symmetry_space_group_name_H-M 'P 1 21/a 1'
_atom_sites_solution_hydrogens geom
_atom_sites_solution_primary direct
_atom_sites_solution_secondary difmap
_audit_creation_date 2006-07-27
_audit_creation_method 'SHELXL, adapted and expanded'
_cell_angle_alpha 90.00
_cell_angle_beta 94.589(10)
_cell_angle_gamma 90.00
_cell_formula_units_Z 4
_cell_length_a 19.044(2)
_cell_length_b 23.6112(8)
_cell_length_c 26.174(4)
_cell_measurement_reflns_used 305
_cell_measurement_temperature 208(2)
_cell_measurement_theta_max 25.000
_cell_measurement_theta_min 2.020
_cell_volume 11731(2)
_computing_data_collection
;
Nonius "Collect" program suite (Nonius, 1999)
;
_computing_data_reduction
;
Nonius "EvalCCD" program suite (Duisenberg, 1998)
;
_computing_molecular_graphics
;
PLATON (Spek, 2003)
;
_computing_structure_refinement 'SHELXL-97 (Sheldrick, 1997)'
_computing_structure_solution
;
DIRDIF (Beurskens et al., 1996),
PATTY (Beurskens et al., 1987)
;
_diffrn_ambient_temperature 208(2)
_diffrn_detector_area_resol_mean 18.4
_diffrn_measured_fraction_theta_full 0.973
_diffrn_measured_fraction_theta_max 0.973
_diffrn_measurement_device 'Nonius KappaCCD'
_diffrn_measurement_method 'area detector \f and \w scan'
_diffrn_radiation_monochromator graphite
_diffrn_radiation_source 'fine-focus sealed tube'
_diffrn_radiation_type MoK\a
_diffrn_radiation_wavelength 0.71073
_diffrn_reflns_av_R_equivalents 0.1106
_diffrn_reflns_av_sigmaI/netI 0.1340
_diffrn_reflns_limit_h_max 22
_diffrn_reflns_limit_h_min -22
_diffrn_reflns_limit_k_max 28
_diffrn_reflns_limit_k_min -24
_diffrn_reflns_limit_l_max 28
_diffrn_reflns_limit_l_min -31
_diffrn_reflns_number 64904
_diffrn_reflns_theta_full 25.00
_diffrn_reflns_theta_max 25.00
_diffrn_reflns_theta_min 2.02
_diffrn_standards_decay_% 0.000
_diffrn_standards_interval_time 0
_diffrn_standards_number 0
_exptl_absorpt_coefficient_mu 0.651
_exptl_absorpt_correction_T_max 0.930
_exptl_absorpt_correction_T_min 0.450
_exptl_absorpt_correction_type multi-scan
_exptl_absorpt_process_details 'SADABS multiscan (Sheldrick, 1996)'
_exptl_crystal_colour 'translucent light yellow'
_exptl_crystal_density_diffrn 1.262
_exptl_crystal_density_method 'not measured'
_exptl_crystal_description 'very regular fragment'
_exptl_crystal_F_000 4612
_exptl_crystal_size_max 0.15
_exptl_crystal_size_mid 0.13
_exptl_crystal_size_min 0.12
_refine_diff_density_max 1.008
_refine_diff_density_min -0.605
_refine_diff_density_rms 0.125
_refine_ls_extinction_method none
_refine_ls_goodness_of_fit_all 1.047
_refine_ls_goodness_of_fit_ref 1.047
_refine_ls_hydrogen_treatment constr
_refine_ls_matrix_type full
_refine_ls_number_parameters 1342
_refine_ls_number_reflns 20614
_refine_ls_number_restraints 436
_refine_ls_restrained_S_all 1.047
_refine_ls_R_factor_all 0.1538
_refine_ls_R_factor_gt 0.1009
_refine_ls_R_factor_obs 0.1009
_refine_ls_shift/esd_max 0.000
_refine_ls_shift/esd_mean 0.000
_refine_ls_shift/su_max 0.000
_refine_ls_shift/su_mean 0.000
_refine_ls_structure_factor_coef Fsqd
_refine_ls_weighting_details
;
w=1/[\s^2^(Fo^2^)+(0.1759P)^2^+10.1264P] where P=(Fo^2^+2Fc^2^)/3
;
_refine_ls_weighting_scheme calc
_refine_ls_wR_factor_all 0.3106
_refine_ls_wR_factor_gt 0.2820
_refine_ls_wR_factor_obs 0.2820
_refine_ls_wR_factor_ref 0.3106
_reflns_number_gt 11855
_reflns_number_observed 11855
_reflns_number_total 20614
_reflns_observed_criterion >2sigma(I)
_reflns_threshold_expression >2sigma(I)
_cod_data_source_file cg2006502_si_001.cif
_cod_data_source_block FEMK94
_cod_depositor_comments
;
The following automatic conversions were performed:
'_publ_contact_autor' tag replaced with '_publ_contact_author'.

Automatic conversion script
Id: cif_correct_tags 1440 2010-10-19 06:21:57Z saulius 

The following automatic conversions were performed:

'_geom_bond_publ_flag' value 'Y' changed to 'y' according to
/home/saulius/struct/CIF-dictionaries/cif_core.dic dictionary named
'cif_core.dic' version 2.4.1 from 2010-06-29 (169
times).

'_geom_angle_publ_flag' value 'Y' changed to 'y' according
to /home/saulius/struct/CIF-dictionaries/cif_core.dic dictionary
named 'cif_core.dic' version 2.4.1 from 2010-06-29 (236 times).

Automatic conversion script
Id: cif_fix_values 1715 2011-07-08 13:25:40Z adriana 
;
_cod_original_cell_volume 11732(2)
_cod_original_sg_symbol_H-M 'P 21/a'
_cod_database_code 4501040

loop_
_symmetry_equiv_pos_as_xyz
'x, y, z'
'-x+1/2, y+1/2, -z'
'-x, -y, -z'
'x-1/2, -y-1/2, z'

loop_
_atom_site_label
_atom_site_type_symbol
_atom_site_fract_x
_atom_site_fract_y
_atom_site_fract_z
_atom_site_U_iso_or_equiv
_atom_site_adp_type
_atom_site_occupancy
_atom_site_calc_flag
_atom_site_refinement_flags
Cu1 Cu 0.21934(4) 0.51361(3) 0.04909(3) 0.0313(3) Uani 1 d .
Cu3 Cu 0.07066(4) 0.13481(3) 0.27369(3) 0.0299(2) Uani 1 d .
Cu2 Cu 0.49067(5) -0.19314(3) 0.33452(3) 0.0321(3) Uani 1 d .
C1 C 0.1412(4) 0.4400(3) 0.1151(3) 0.042(2) Uani 1 d .
H1 H 0.1115 0.4718 0.1141 0.051 Uiso 1 calc R
C2 C 0.1251(4) 0.3959(3) 0.1459(3) 0.043(2) Uani 1 d .
H2 H 0.0859 0.3983 0.1655 0.051 Uiso 1 calc R
C3 C 0.1672(4) 0.3468(3) 0.1482(3) 0.0282(16) Uani 1 d .
C4 C 0.2247(4) 0.3484(3) 0.1188(3) 0.0386(19) Uani 1 d .
H4 H 0.2552 0.3171 0.1186 0.046 Uiso 1 calc R
C5 C 0.2374(4) 0.3954(3) 0.0897(3) 0.040(2) Uani 1 d .
H5 H 0.2776 0.3954 0.0711 0.048 Uiso 1 calc R
C6 C 0.1504(4) 0.2982(3) 0.1798(3) 0.0302(17) Uani 1 d .
C7 C 0.0959(4) 0.2993(3) 0.2113(3) 0.044(2) Uani 1 d .
H7 H 0.0689 0.3324 0.2133 0.052 Uiso 1 calc R
C8 C 0.0804(4) 0.2527(3) 0.2399(3) 0.043(2) Uani 1 d .
H8 H 0.0430 0.2552 0.2611 0.052 Uiso 1 calc R
C9 C 0.1702(4) 0.2024(3) 0.2089(3) 0.041(2) Uani 1 d .
H9 H 0.1968 0.1689 0.2080 0.050 Uiso 1 calc R
C10 C 0.1893(4) 0.2483(3) 0.1791(3) 0.0377(19) Uani 1 d .
H10 H 0.2278 0.2455 0.1589 0.045 Uiso 1 calc R
C11 C 0.2645(4) 0.5511(3) 0.1563(3) 0.0387(19) Uani 1 d .
H11 H 0.2639 0.5119 0.1626 0.046 Uiso 1 calc R
C12 C 0.3001(4) 0.5842(3) 0.1920(3) 0.0370(18) Uani 1 d .
H12 H 0.3213 0.5686 0.2225 0.044 Uiso 1 calc R
C13 C 0.3044(4) 0.6433(3) 0.1819(3) 0.0315(17) Uani 1 d .
C14 C 0.2677(5) 0.6618(3) 0.1394(3) 0.047(2) Uani 1 d .
H14 H 0.2669 0.7008 0.1324 0.056 Uiso 1 calc R
C15 C 0.2315(4) 0.6261(3) 0.1059(3) 0.043(2) Uani 1 d .
H15 H 0.2065 0.6412 0.0766 0.051 Uiso 1 calc R
C16 C 0.3486(4) 0.6802(3) 0.2182(3) 0.0329(17) Uani 1 d .
C17 C 0.4053(4) 0.6611(3) 0.2483(3) 0.044(2) Uani 1 d .
H17 H 0.4179 0.6227 0.2470 0.053 Uiso 1 calc R
C18 C 0.4443(4) 0.6972(3) 0.2807(3) 0.0408(19) Uani 1 d .
H18 H 0.4832 0.6826 0.3009 0.049 Uiso 1 calc R
C19 C 0.3734(4) 0.7709(3) 0.2548(3) 0.0412(19) Uani 1 d .
H19 H 0.3609 0.8093 0.2571 0.049 Uiso 1 calc R
C20 C 0.3338(4) 0.7379(3) 0.2216(3) 0.046(2) Uani 1 d .
H20 H 0.2964 0.7537 0.2007 0.055 Uiso 1 calc R
C21 C 0.3472(4) 0.4631(3) 0.0069(3) 0.0360(18) Uani 1 d .
H21 H 0.3142 0.4361 -0.0060 0.043 Uiso 1 calc R
C22 C 0.4129(4) 0.4608(3) -0.0091(3) 0.0351(18) Uani 1 d .
H22 H 0.4245 0.4324 -0.0322 0.042 Uiso 1 calc R
C23 C 0.4639(4) 0.5006(3) 0.0087(3) 0.0339(17) Uani 1 d .
C24 C 0.4417(4) 0.5418(4) 0.0419(4) 0.056(3) Uani 1 d .
H24 H 0.4730 0.5702 0.0545 0.067 Uiso 1 calc R
C25 C 0.3745(4) 0.5408(4) 0.0562(3) 0.051(2) Uani 1 d .
H25 H 0.3611 0.5691 0.0787 0.061 Uiso 1 calc R
C26 C 0.4816(6) -0.2809(3) 0.4152(3) 0.061(3) Uani 1 d .
H26 H 0.4839 -0.3055 0.3872 0.074 Uiso 1 calc R
C27 C 0.0247(5) 0.1959(3) 0.5374(3) 0.054(2) Uani 1 d .
H27 H 0.0242 0.1564 0.5331 0.065 Uiso 1 calc R
C28 C 0.0317(4) 0.2310(3) 0.4957(3) 0.0395(19) Uani 1 d .
C29 C 0.0290(6) 0.2885(3) 0.5048(3) 0.059(3) Uani 1 d .
H29 H 0.0322 0.3146 0.4781 0.071 Uiso 1 calc R
C30 C 0.4786(6) -0.1935(3) 0.4463(3) 0.058(3) Uani 1 d .
H30 H 0.4796 -0.1541 0.4408 0.069 Uiso 1 calc R
C31 C 0.0402(4) 0.2080(3) 0.4441(3) 0.0359(18) Uani 1 d .
C32 C 0.0075(5) 0.1584(3) 0.4267(3) 0.053(2) Uani 1 d .
H32 H -0.0204 0.1374 0.4479 0.064 Uiso 1 calc R
C33 C 0.0167(5) 0.1404(3) 0.3773(3) 0.054(2) Uani 1 d .
H33 H -0.0071 0.1074 0.3656 0.065 Uiso 1 calc R
C34 C 0.0905(5) 0.2111(4) 0.3641(3) 0.059(3) Uani 1 d .
H34 H 0.1225 0.2285 0.3435 0.070 Uiso 1 calc R
C35 C 0.0819(5) 0.2339(4) 0.4115(3) 0.063(3) Uani 1 d .
H35 H 0.1052 0.2677 0.4215 0.075 Uiso 1 calc R
C36 C 0.3583(4) -0.1317(3) 0.3571(3) 0.046(2) Uani 1 d .
H36 H 0.3496 -0.1660 0.3737 0.055 Uiso 1 calc R
C37 C 0.3054(4) -0.0925(3) 0.3529(4) 0.050(2) Uani 1 d .
H37 H 0.2619 -0.1003 0.3660 0.060 Uiso 1 calc R
C38 C 0.3163(4) -0.0413(3) 0.3293(3) 0.0331(17) Uani 1 d .
C39 C 0.3825(4) -0.0324(3) 0.3128(3) 0.0399(19) Uani 1 d .
H39 H 0.3932 0.0022 0.2974 0.048 Uiso 1 calc R
C40 C 0.4331(4) -0.0744(3) 0.3189(3) 0.0390(19) Uani 1 d .
H40 H 0.4781 -0.0671 0.3080 0.047 Uiso 1 calc R
C41 C 0.2593(4) 0.0020(3) 0.3206(3) 0.0373(19) Uani 1 d .
C42 C 0.1903(4) -0.0130(3) 0.3172(4) 0.058(3) Uani 1 d .
H42 H 0.1776 -0.0506 0.3236 0.070 Uiso 1 calc R
C43 C 0.1397(4) 0.0261(3) 0.3047(4) 0.053(2) Uani 1 d .
H43 H 0.0925 0.0142 0.3028 0.064 Uiso 1 calc R
C44 C 0.2192(4) 0.0944(3) 0.2996(4) 0.048(2) Uani 1 d .
H44 H 0.2305 0.1327 0.2950 0.057 Uiso 1 calc R
C45 C 0.2740(4) 0.0573(3) 0.3108(4) 0.056(3) Uani 1 d .
H45 H 0.3209 0.0699 0.3117 0.067 Uiso 1 calc R
P1 P 0.17992(10) 0.55333(8) -0.02372(8) 0.0336(5) Uani 1 d .
C46A C 0.1776(5) 0.5096(3) -0.0818(4) 0.047(2) Uani 1 d .
C47A C 0.1855(4) 0.4514(3) -0.0773(4) 0.047(2) Uani 1 d .
H47A H 0.1900 0.4347 -0.0446 0.056 Uiso 1 calc R
C48A C 0.1868(5) 0.4180(4) -0.1202(4) 0.058(3) Uani 1 d .
H48A H 0.1912 0.3784 -0.1171 0.070 Uiso 1 calc R
C49A C 0.1818(5) 0.4426(5) -0.1668(5) 0.075(3) Uani 1 d .
H49A H 0.1841 0.4197 -0.1961 0.091 Uiso 1 calc R
C50A C 0.1734(6) 0.5007(4) -0.1729(4) 0.069(3) Uani 1 d .
H50A H 0.1694 0.5172 -0.2057 0.083 Uiso 1 calc R
C51A C 0.1710(5) 0.5329(4) -0.1303(3) 0.058(2) Uani 1 d .
H51A H 0.1647 0.5722 -0.1339 0.070 Uiso 1 calc R
C46B C 0.2401(4) 0.6088(3) -0.0400(3) 0.0335(17) Uani 1 d .
C47B C 0.3021(4) 0.5954(4) -0.0613(3) 0.045(2) Uani 1 d .
H47B H 0.3104 0.5574 -0.0697 0.054 Uiso 1 calc R
C48B C 0.3523(5) 0.6352(4) -0.0709(4) 0.065(3) Uani 1 d .
H48B H 0.3942 0.6241 -0.0848 0.079 Uiso 1 calc R
C49B C 0.3408(5) 0.6906(4) -0.0600(3) 0.057(3) Uani 1 d .
H49B H 0.3745 0.7181 -0.0667 0.069 Uiso 1 calc R
C50B C 0.2797(5) 0.7062(4) -0.0392(4) 0.057(2) Uani 1 d .
H50B H 0.2721 0.7446 -0.0319 0.069 Uiso 1 calc R
C51B C 0.2287(4) 0.6660(3) -0.0287(3) 0.044(2) Uani 1 d .
H51B H 0.1872 0.6772 -0.0142 0.053 Uiso 1 calc R
C46C C 0.0934(4) 0.5867(3) -0.0240(3) 0.0415(19) Uani 1 d .
C47C C 0.0674(4) 0.6249(4) -0.0604(4) 0.053(2) Uani 1 d .
H47C H 0.0957 0.6357 -0.0865 0.064 Uiso 1 calc R
C48C C 0.0019(5) 0.6477(4) -0.0595(5) 0.068(3) Uani 1 d .
H48C H -0.0141 0.6748 -0.0841 0.082 Uiso 1 calc R
C49C C -0.0412(5) 0.6307(4) -0.0220(5) 0.066(3) Uani 1 d .
H49C H -0.0873 0.6448 -0.0222 0.079 Uiso 1 calc R
C50C C -0.0168(5) 0.5935(4) 0.0151(4) 0.065(3) Uani 1 d .
H50C H -0.0451 0.5834 0.0415 0.078 Uiso 1 calc R
C51C C 0.0502(4) 0.5709(4) 0.0135(4) 0.053(2) Uani 1 d .
H51C H 0.0666 0.5443 0.0384 0.063 Uiso 1 calc R
P2 P 0.58849(10) -0.17381(8) 0.29881(8) 0.0337(5) Uani 1 d .
C52A C 0.6647(4) -0.1475(4) 0.3377(3) 0.045(2) Uani 1 d .
C53A C 0.7329(4) -0.1539(4) 0.3240(4) 0.060(3) Uani 1 d .
H53A H 0.7416 -0.1737 0.2941 0.072 Uiso 1 calc R
C54A C 0.7885(5) -0.1310(5) 0.3549(4) 0.070(3) Uani 1 d .
H54A H 0.8348 -0.1364 0.3459 0.084 Uiso 1 calc R
C55A C 0.7775(5) -0.1010(5) 0.3974(4) 0.069(3) Uani 1 d .
H55A H 0.8157 -0.0860 0.4180 0.083 Uiso 1 calc R
C56A C 0.7109(6) -0.0927(5) 0.4099(4) 0.079(3) Uani 1 d .
H56A H 0.7032 -0.0705 0.4387 0.095 Uiso 1 calc R
C57A C 0.6531(5) -0.1161(4) 0.3813(4) 0.060(3) Uani 1 d .
H57A H 0.6072 -0.1108 0.3912 0.072 Uiso 1 calc R
C52B C 0.5733(4) -0.1202(3) 0.2497(3) 0.043(2) Uani 1 d .
C53B C 0.5205(5) -0.1290(4) 0.2116(4) 0.057(2) Uani 1 d .
H53B H 0.4987 -0.1647 0.2086 0.068 Uiso 1 calc R
C54B C 0.5299(7) -0.0335(6) 0.1829(5) 0.094(4) Uani 1 d .
H54B H 0.5146 -0.0037 0.1609 0.113 Uiso 1 calc R
C55B C 0.4983(5) -0.0858(5) 0.1772(4) 0.071(3) Uani 1 d .
H55B H 0.4627 -0.0925 0.1508 0.085 Uiso 1 calc R
C56B C 0.5825(7) -0.0243(5) 0.2196(6) 0.097(4) Uani 1 d .
H56B H 0.6048 0.0112 0.2226 0.117 Uiso 1 calc R
C57B C 0.6029(5) -0.0673(4) 0.2524(4) 0.066(3) Uani 1 d .
H57B H 0.6391 -0.0602 0.2782 0.079 Uiso 1 calc R
C52C C 0.6217(4) -0.2333(3) 0.2647(4) 0.049(2) Uani 1 d .
C53C C 0.6369(5) -0.2330(5) 0.2148(5) 0.082(4) Uani 1 d .
H53C H 0.6319 -0.1997 0.1953 0.098 Uiso 1 calc R
C54C C 0.6598(6) -0.2825(9) 0.1931(7) 0.127(7) Uani 1 d .
H54C H 0.6690 -0.2817 0.1583 0.152 Uiso 1 calc R
C55C C 0.6694(8) -0.3294(8) 0.2177(12) 0.157(12) Uani 1 d .
H55C H 0.6878 -0.3613 0.2019 0.188 Uiso 1 calc R
C56C C 0.6514(9) -0.3316(6) 0.2686(10) 0.150(8) Uani 1 d .
H56C H 0.6549 -0.3658 0.2870 0.180 Uiso 1 calc R
C57C C 0.6281(6) -0.2823(5) 0.2921(6) 0.095(4) Uani 1 d .
H57C H 0.6171 -0.2831 0.3264 0.114 Uiso 1 calc R
P3 P -0.01279(10) 0.09749(7) 0.22104(8) 0.0299(4) Uani 1 d .
C58A C 0.0204(4) 0.0342(3) 0.1909(3) 0.0310(17) Uani 1 d .
C59A C 0.0889(4) 0.0364(4) 0.1752(3) 0.048(2) Uani 1 d .
H59A H 0.1147 0.0702 0.1793 0.058 Uiso 1 calc R
C60A C 0.0796(6) -0.0599(4) 0.1478(4) 0.063(3) Uani 1 d .
H60A H 0.0991 -0.0922 0.1334 0.075 Uiso 1 calc R
C61A C 0.1196(5) -0.0103(4) 0.1538(4) 0.060(3) Uani 1 d .
H61A H 0.1658 -0.0086 0.1436 0.072 Uiso 1 calc R
C62A C 0.0129(6) -0.0618(3) 0.1626(4) 0.065(3) Uani 1 d .
H62A H -0.0133 -0.0955 0.1581 0.077 Uiso 1 calc R
C63A C -0.0174(5) -0.0150(3) 0.1841(3) 0.050(2) Uani 1 d .
H63A H -0.0637 -0.0170 0.1941 0.060 Uiso 1 calc R
C58B C -0.0459(4) 0.1417(3) 0.1677(3) 0.0354(18) Uani 1 d .
C59B C -0.0507(4) 0.1249(3) 0.1175(3) 0.042(2) Uani 1 d .
H59B H -0.0378 0.0877 0.1096 0.050 Uiso 1 calc R
C60B C -0.0741(5) 0.1613(4) 0.0778(4) 0.056(2) Uani 1 d .
H60B H -0.0752 0.1499 0.0433 0.067 Uiso 1 calc R
C61B C -0.0961(5) 0.2158(4) 0.0915(4) 0.058(3) Uani 1 d .
H61B H -0.1139 0.2407 0.0656 0.069 Uiso 1 calc R
C62B C -0.0925(5) 0.2330(4) 0.1403(4) 0.052(2) Uani 1 d .
H62B H -0.1075 0.2696 0.1485 0.062 Uiso 1 calc R
C63B C -0.0666(4) 0.1966(3) 0.1784(3) 0.042(2) Uani 1 d .
H63B H -0.0628 0.2092 0.2126 0.051 Uiso 1 calc R
C58C C -0.0933(4) 0.0716(3) 0.2476(3) 0.0361(18) Uani 1 d .
C59C C -0.1606(4) 0.0857(3) 0.2280(3) 0.0363(18) Uani 1 d .
H59C H -0.1670 0.1099 0.1995 0.044 Uiso 1 calc R
C60C C -0.2176(4) 0.0644(3) 0.2499(4) 0.049(2) Uani 1 d .
H60C H -0.2632 0.0739 0.2361 0.059 Uiso 1 calc R
C61C C -0.2092(5) 0.0288(4) 0.2927(4) 0.055(2) Uani 1 d .
H61C H -0.2486 0.0152 0.3083 0.066 Uiso 1 calc R
C62C C -0.1417(4) 0.0141(4) 0.3117(3) 0.047(2) Uani 1 d .
H62C H -0.1350 -0.0115 0.3391 0.057 Uiso 1 calc R
C63C C -0.0851(4) 0.0370(3) 0.2905(3) 0.0420(19) Uani 1 d .
H63C H -0.0395 0.0291 0.3052 0.050 Uiso 1 calc R
N1 N 0.1957(3) 0.4414(2) 0.0864(2) 0.0322(14) Uani 1 d .
N2 N 0.1163(3) 0.2036(2) 0.2387(2) 0.0352(15) Uani 1 d .
N3 N 0.2308(3) 0.5695(2) 0.1137(2) 0.0321(14) Uani 1 d .
N4 N 0.4290(3) 0.7525(2) 0.2846(2) 0.0353(15) Uani 1 d .
N5 N 0.3261(3) 0.5019(2) 0.0402(2) 0.0311(14) Uani 1 d .
N6 N 0.4846(3) -0.2260(2) 0.4067(2) 0.0381(15) Uani 1 d .
N7 N 0.0558(3) 0.1656(2) 0.3458(2) 0.0345(15) Uani 1 d .
N8 N 0.4211(3) -0.1250(2) 0.3394(2) 0.0365(15) Uani 1 d .
N9 N 0.1524(3) 0.0804(2) 0.2949(2) 0.0356(15) Uani 1 d .
B1 B 0.4171(6) 0.1362(5) 0.2323(5) 0.061(3) Uani 1 d .
F1 F 0.4438(3) 0.1838(2) 0.2564(3) 0.0837(19) Uani 1 d .
F2 F 0.3491(4) 0.1434(3) 0.2137(3) 0.111(2) Uani 1 d .
F3 F 0.4197(4) 0.0924(3) 0.2661(3) 0.114(3) Uani 1 d .
F4 F 0.4572(4) 0.1230(3) 0.1924(3) 0.105(2) Uani 1 d .
B2 B 0.8001(8) 0.1907(4) 0.9495(4) 0.065(4) Uani 1 d .
F5 F 0.8393(4) 0.1494(2) 0.9282(2) 0.088(2) Uani 1 d .
F6 F 0.7630(5) 0.1669(2) 0.9877(3) 0.108(3) Uani 1 d .
F7 F 0.7502(4) 0.2099(3) 0.9110(3) 0.101(2) Uani 1 d .
F8 F 0.8383(4) 0.2357(3) 0.9666(3) 0.105(2) Uani 1 d .
B3 B 0.9809(8) 0.0722(5) 0.6281(7) 0.080(4) Uani 1 d .
F9 F 0.9299(4) 0.1018(4) 0.6090(5) 0.186(6) Uani 1 d .
F10 F 0.9802(6) 0.0774(3) 0.6830(5) 0.148(4) Uani 1 d .
F11 F 0.9753(3) 0.0149(2) 0.6201(2) 0.0782(18) Uani 1 d .
F12 F 1.0448(3) 0.0923(3) 0.6194(3) 0.113(3) Uani 1 d .
O1 O 0.7543(6) 0.2566(6) 0.3268(7) 0.192(6) Uani 1 d DU
C64 C 0.7966(11) 0.2241(10) 0.2994(8) 0.246(10) Uani 1 d DU
H64A H 0.8173 0.2474 0.2735 0.295 Uiso 1 calc R
H64B H 0.7688 0.1940 0.2818 0.295 Uiso 1 calc R
C65 C 0.8489(11) 0.2010(10) 0.3319(9) 0.256(11) Uani 1 d DU
H65A H 0.8323 0.1671 0.3489 0.308 Uiso 1 calc R
H65B H 0.8902 0.1911 0.3137 0.308 Uiso 1 calc R
C66 C 0.8637(11) 0.2434(11) 0.3659(10) 0.260(11) Uani 1 d DU
H66A H 0.9041 0.2656 0.3565 0.312 Uiso 1 calc R
H66B H 0.8740 0.2284 0.4006 0.312 Uiso 1 calc R
C67 C 0.8032(13) 0.2760(10) 0.3631(10) 0.260(11) Uani 1 d DU
H67A H 0.7833 0.2758 0.3965 0.312 Uiso 1 calc R
H67B H 0.8153 0.3152 0.3551 0.312 Uiso 1 calc R
O2 O 0.0839(11) 0.3770(6) 0.4099(6) 0.236(8) Uani 1 d DU
C68 C 0.1407(13) 0.4115(11) 0.4077(9) 0.248(10) Uani 1 d DU
H68A H 0.1823 0.3892 0.4008 0.298 Uiso 1 calc R
H68B H 0.1505 0.4312 0.4404 0.298 Uiso 1 calc R
C69 C 0.1255(17) 0.4501(10) 0.3689(10) 0.275(12) Uani 1 d DU
H69A H 0.0955 0.4808 0.3799 0.331 Uiso 1 calc R
H69B H 0.1685 0.4662 0.3566 0.331 Uiso 1 calc R
C70 C 0.0908(17) 0.4169(12) 0.3327(7) 0.284(11) Uani 1 d DU
H70A H 0.1238 0.3962 0.3127 0.341 Uiso 1 calc R
H70B H 0.0591 0.4394 0.3094 0.341 Uiso 1 calc R
C71 C 0.0541(15) 0.3810(11) 0.3613(8) 0.280(11) Uani 1 d DU
H71A H 0.0056 0.3946 0.3620 0.336 Uiso 1 calc R
H71B H 0.0525 0.3434 0.3454 0.336 Uiso 1 calc R
O3 O 0.4390(5) 0.6804(4) 0.1104(4) 0.129(3) Uani 1 d DU
C72 C 0.4243(11) 0.6931(7) 0.0615(6) 0.163(7) Uani 1 d DU
H72A H 0.3730 0.6945 0.0540 0.196 Uiso 1 calc R
H72B H 0.4429 0.6635 0.0401 0.196 Uiso 1 calc R
C73 C 0.4527(14) 0.7440(8) 0.0498(6) 0.229(9) Uani 1 d DU
H73A H 0.4154 0.7709 0.0388 0.275 Uiso 1 calc R
H73B H 0.4837 0.7395 0.0220 0.275 Uiso 1 calc R
C74 C 0.4905(13) 0.7635(7) 0.0934(6) 0.194(8) Uani 1 d DU
H74A H 0.5403 0.7687 0.0875 0.232 Uiso 1 calc R
H74B H 0.4715 0.7997 0.1046 0.232 Uiso 1 calc R
C75 C 0.4827(11) 0.7224(7) 0.1286(6) 0.169(7) Uani 1 d DU
H75A H 0.4638 0.7393 0.1589 0.203 Uiso 1 calc R
H75B H 0.5290 0.7063 0.1393 0.203 Uiso 1 calc R
O4 O 0.7494(12) 0.6818(10) 0.4437(12) 0.341(11) Uani 1 d DU
C76 C 0.7801(12) 0.7284(13) 0.4621(16) 0.323(12) Uani 1 d DU
H76A H 0.8011 0.7486 0.4344 0.388 Uiso 1 calc R
H76B H 0.8180 0.7183 0.4880 0.388 Uiso 1 calc R
C77 C 0.7331(15) 0.7632(10) 0.4836(16) 0.309(12) Uani 1 d DU
H77A H 0.7433 0.7656 0.5208 0.371 Uiso 1 calc R
H77B H 0.7340 0.8014 0.4690 0.371 Uiso 1 calc R
C78 C 0.6698(11) 0.7376(12) 0.4714(15) 0.306(12) Uani 1 d DU
H78A H 0.6483 0.7507 0.4382 0.367 Uiso 1 calc R
H78B H 0.6371 0.7440 0.4978 0.367 Uiso 1 calc R
C79 C 0.6898(14) 0.6818(10) 0.4694(15) 0.317(12) Uani 1 d DU
H79A H 0.6994 0.6663 0.5040 0.381 Uiso 1 calc R
H79B H 0.6527 0.6591 0.4511 0.381 Uiso 1 calc R

loop_
_atom_site_aniso_label
_atom_site_aniso_U_11
_atom_site_aniso_U_22
_atom_site_aniso_U_33
_atom_site_aniso_U_23
_atom_site_aniso_U_13
_atom_site_aniso_U_12
Cu1 0.0340(5) 0.0221(5) 0.0384(6) 0.0032(4) 0.0073(4) -0.0029(4)
Cu3 0.0346(5) 0.0195(4) 0.0361(6) 0.0010(4) 0.0062(4) 0.0006(4)
Cu2 0.0351(5) 0.0243(5) 0.0377(6) 0.0029(4) 0.0082(4) 0.0009(4)
C1 0.042(5) 0.023(4) 0.064(6) 0.005(4) 0.019(4) 0.000(3)
C2 0.048(5) 0.028(4) 0.056(6) 0.002(4) 0.026(4) 0.008(4)
C3 0.035(4) 0.018(3) 0.031(4) -0.003(3) -0.002(3) -0.005(3)
C4 0.040(4) 0.024(4) 0.054(5) 0.007(3) 0.018(4) 0.006(3)
C5 0.041(4) 0.025(4) 0.058(6) 0.006(4) 0.020(4) -0.003(3)
C6 0.038(4) 0.012(3) 0.041(5) 0.001(3) 0.008(3) 0.000(3)
C7 0.044(5) 0.026(4) 0.064(6) 0.009(4) 0.023(4) 0.002(4)
C8 0.034(4) 0.026(4) 0.073(6) 0.011(4) 0.023(4) 0.000(3)
C9 0.063(5) 0.020(4) 0.045(5) -0.001(3) 0.026(4) -0.003(4)
C10 0.046(4) 0.026(4) 0.043(5) 0.001(3) 0.014(4) 0.007(3)
C11 0.059(5) 0.020(4) 0.037(5) 0.005(3) 0.003(4) -0.008(4)
C12 0.050(5) 0.035(4) 0.027(4) 0.007(3) 0.002(4) -0.004(4)
C13 0.039(4) 0.026(4) 0.030(4) 0.002(3) 0.008(3) 0.001(3)
C14 0.071(6) 0.013(4) 0.054(6) 0.002(4) -0.003(5) 0.007(4)
C15 0.052(5) 0.028(4) 0.047(5) -0.004(4) 0.001(4) 0.010(4)
C16 0.042(4) 0.025(4) 0.032(4) -0.001(3) 0.004(4) 0.002(3)
C17 0.063(5) 0.018(4) 0.050(5) -0.001(3) -0.005(4) 0.006(4)
C18 0.048(5) 0.031(4) 0.043(5) 0.000(4) 0.002(4) -0.002(4)
C19 0.042(5) 0.025(4) 0.054(6) -0.001(4) -0.007(4) 0.007(4)
C20 0.043(5) 0.035(5) 0.058(6) -0.002(4) 0.002(4) -0.004(4)
C21 0.038(4) 0.023(4) 0.047(5) -0.004(3) 0.008(4) -0.008(3)
C22 0.042(4) 0.022(4) 0.041(5) 0.000(3) 0.005(4) -0.011(3)
C23 0.031(4) 0.032(4) 0.038(5) 0.000(3) 0.004(3) -0.002(3)
C24 0.043(5) 0.065(6) 0.063(6) -0.031(5) 0.023(4) -0.025(4)
C25 0.043(5) 0.058(6) 0.053(6) -0.015(4) 0.014(4) -0.013(4)
C26 0.122(9) 0.019(4) 0.046(6) -0.003(4) 0.018(6) -0.002(5)
C27 0.097(7) 0.031(5) 0.036(5) -0.001(4) 0.019(5) -0.007(5)
C28 0.044(5) 0.034(4) 0.040(5) -0.005(4) 0.001(4) -0.006(4)
C29 0.117(8) 0.022(4) 0.038(5) 0.001(4) 0.011(5) 0.000(5)
C30 0.112(8) 0.027(4) 0.036(5) 0.000(4) 0.014(5) -0.003(5)
C31 0.052(5) 0.029(4) 0.027(4) -0.005(3) 0.007(4) -0.006(4)
C32 0.081(7) 0.035(5) 0.047(6) 0.000(4) 0.024(5) -0.018(5)
C33 0.087(7) 0.038(5) 0.040(5) -0.007(4) 0.024(5) -0.027(5)
C34 0.080(7) 0.056(6) 0.043(6) -0.009(4) 0.023(5) -0.036(5)
C35 0.091(7) 0.053(6) 0.046(6) -0.020(4) 0.025(5) -0.039(5)
C36 0.047(5) 0.021(4) 0.073(6) 0.020(4) 0.021(4) 0.010(4)
C37 0.036(4) 0.036(5) 0.082(7) 0.009(4) 0.027(5) 0.002(4)
C38 0.037(4) 0.025(4) 0.037(5) 0.005(3) 0.002(3) 0.005(3)
C39 0.049(5) 0.027(4) 0.044(5) 0.006(3) 0.005(4) 0.002(4)
C40 0.034(4) 0.035(4) 0.048(5) 0.004(4) 0.005(4) 0.000(4)
C41 0.039(4) 0.025(4) 0.049(5) 0.006(3) 0.006(4) 0.009(3)
C42 0.044(5) 0.019(4) 0.111(9) 0.013(5) 0.002(5) 0.001(4)
C43 0.032(4) 0.031(5) 0.097(8) 0.021(4) 0.010(5) -0.001(4)
C44 0.042(5) 0.022(4) 0.077(7) 0.010(4) -0.005(4) -0.001(4)
C45 0.028(4) 0.029(4) 0.109(8) 0.008(5) 0.003(5) 0.002(4)
P1 0.0386(11) 0.0253(10) 0.0371(12) 0.0014(8) 0.0034(9) 0.0004(8)
C46A 0.053(5) 0.031(4) 0.059(6) -0.004(4) 0.006(4) 0.003(4)
C47A 0.032(4) 0.039(5) 0.068(6) -0.009(4) -0.006(4) 0.005(4)
C48A 0.053(6) 0.047(5) 0.074(8) -0.020(5) -0.002(5) -0.002(4)
C49A 0.069(7) 0.074(8) 0.082(9) -0.040(7) -0.006(6) 0.004(6)
C50A 0.098(8) 0.059(7) 0.050(6) -0.006(5) -0.003(6) 0.003(6)
C51A 0.076(7) 0.058(6) 0.040(6) 0.000(5) -0.003(5) 0.014(5)
C46B 0.041(4) 0.030(4) 0.030(4) 0.010(3) 0.005(3) -0.007(3)
C47B 0.045(5) 0.044(5) 0.047(5) 0.008(4) 0.019(4) 0.004(4)
C48B 0.068(7) 0.067(7) 0.065(7) 0.010(5) 0.026(5) -0.002(5)
C49B 0.074(7) 0.050(6) 0.049(6) 0.009(4) 0.014(5) -0.026(5)
C50B 0.064(6) 0.040(5) 0.068(7) 0.007(4) 0.011(5) -0.013(5)
C51B 0.051(5) 0.020(4) 0.061(6) 0.003(4) 0.001(4) 0.004(4)
C46C 0.038(4) 0.036(4) 0.050(5) -0.001(4) 0.006(4) 0.001(4)
C47C 0.041(5) 0.047(5) 0.070(7) 0.005(5) -0.004(5) 0.005(4)
C48C 0.043(5) 0.053(6) 0.107(9) -0.004(6) -0.011(6) 0.015(5)
C49C 0.034(5) 0.068(7) 0.094(9) -0.028(6) -0.004(5) 0.017(5)
C50C 0.050(6) 0.074(7) 0.072(8) -0.024(6) 0.020(5) -0.006(5)
C51C 0.046(5) 0.053(5) 0.061(6) -0.003(4) 0.012(5) 0.007(4)
P2 0.0334(10) 0.0308(10) 0.0379(12) -0.0027(8) 0.0093(9) -0.0009(8)
C52A 0.044(5) 0.049(5) 0.041(5) -0.004(4) 0.001(4) -0.005(4)
C53A 0.033(5) 0.088(7) 0.061(6) -0.021(5) 0.012(4) -0.005(5)
C54A 0.032(5) 0.098(8) 0.080(8) -0.011(6) 0.007(5) -0.020(5)
C55A 0.051(6) 0.085(8) 0.068(7) -0.014(6) -0.008(5) -0.025(5)
C56A 0.078(8) 0.085(8) 0.074(8) -0.025(6) -0.002(6) -0.024(6)
C57A 0.052(5) 0.079(7) 0.048(6) -0.012(5) 0.004(5) -0.010(5)
C52B 0.045(5) 0.044(5) 0.041(5) -0.003(4) 0.015(4) 0.001(4)
C53B 0.056(6) 0.062(6) 0.053(6) 0.013(5) 0.003(5) 0.000(5)
C54B 0.081(8) 0.095(9) 0.109(11) 0.063(8) 0.014(8) -0.010(7)
C55B 0.053(6) 0.099(9) 0.060(7) 0.026(6) 0.005(5) -0.007(6)
C56B 0.102(10) 0.064(7) 0.123(12) 0.058(8) -0.007(9) -0.037(7)
C57B 0.064(6) 0.063(7) 0.069(7) 0.008(5) 0.006(5) -0.019(5)
C52C 0.028(4) 0.034(5) 0.085(7) -0.014(4) 0.003(4) 0.005(4)
C53C 0.052(6) 0.102(9) 0.094(9) -0.054(7) 0.021(6) -0.002(6)
C54C 0.039(6) 0.200(18) 0.139(14) -0.128(14) 0.001(7) 0.021(9)
C55C 0.047(8) 0.100(13) 0.32(3) -0.125(18) -0.023(12) 0.019(8)
C56C 0.126(14) 0.047(8) 0.28(3) -0.028(12) 0.029(16) 0.015(9)
C57C 0.073(7) 0.051(7) 0.164(13) 0.007(7) 0.030(8) 0.014(6)
P3 0.0369(10) 0.0173(9) 0.0360(11) -0.0005(8) 0.0067(9) 0.0014(8)
C58A 0.044(4) 0.020(4) 0.030(4) 0.004(3) 0.007(3) -0.001(3)
C59A 0.050(5) 0.044(5) 0.053(6) -0.003(4) 0.014(4) -0.001(4)
C60A 0.101(8) 0.041(6) 0.048(6) 0.003(4) 0.017(6) 0.028(6)
C61A 0.058(6) 0.057(6) 0.069(7) -0.005(5) 0.024(5) 0.028(5)
C62A 0.114(9) 0.020(4) 0.060(7) -0.010(4) 0.011(6) 0.003(5)
C63A 0.061(5) 0.031(5) 0.059(6) -0.009(4) 0.015(5) -0.006(4)
C58B 0.037(4) 0.026(4) 0.042(5) 0.000(3) -0.003(4) -0.008(3)
C59B 0.057(5) 0.026(4) 0.045(5) -0.001(4) 0.018(4) -0.001(4)
C60B 0.070(6) 0.049(6) 0.046(6) 0.014(4) -0.005(5) -0.015(5)
C61B 0.074(6) 0.033(5) 0.064(7) 0.017(4) -0.008(5) -0.010(5)
C62B 0.064(6) 0.030(5) 0.059(6) 0.003(4) -0.001(5) 0.008(4)
C63B 0.052(5) 0.029(4) 0.045(5) -0.001(4) 0.003(4) 0.002(4)
C58C 0.044(5) 0.025(4) 0.040(5) -0.008(3) 0.008(4) 0.004(3)
C59C 0.032(4) 0.027(4) 0.049(5) 0.000(3) 0.003(4) -0.002(3)
C60C 0.034(4) 0.043(5) 0.071(7) -0.010(5) 0.009(4) 0.000(4)
C61C 0.055(6) 0.063(6) 0.049(6) -0.013(5) 0.021(5) -0.011(5)
C62C 0.051(5) 0.044(5) 0.048(5) 0.007(4) 0.006(4) -0.017(4)
C63C 0.050(5) 0.038(5) 0.037(5) 0.000(4) 0.000(4) -0.003(4)
N1 0.040(3) 0.017(3) 0.041(4) -0.002(3) 0.010(3) 0.002(3)
N2 0.039(3) 0.018(3) 0.050(4) 0.004(3) 0.010(3) -0.003(3)
N3 0.037(3) 0.021(3) 0.038(4) 0.000(3) 0.003(3) 0.001(3)
N4 0.035(3) 0.028(3) 0.043(4) -0.001(3) 0.007(3) -0.004(3)
N5 0.028(3) 0.021(3) 0.045(4) 0.001(3) 0.008(3) -0.004(3)
N6 0.051(4) 0.026(3) 0.038(4) 0.002(3) 0.007(3) -0.001(3)
N7 0.044(4) 0.026(3) 0.035(4) -0.005(3) 0.011(3) 0.006(3)
N8 0.041(4) 0.025(3) 0.045(4) 0.005(3) 0.009(3) 0.001(3)
N9 0.039(4) 0.024(3) 0.044(4) 0.008(3) 0.005(3) 0.003(3)
B1 0.058(7) 0.058(7) 0.068(8) -0.004(6) 0.018(6) -0.018(6)
F1 0.085(4) 0.057(4) 0.114(5) -0.020(3) 0.037(4) -0.025(3)
F2 0.078(5) 0.107(6) 0.144(7) -0.018(5) -0.015(5) -0.012(4)
F3 0.128(6) 0.071(4) 0.148(7) 0.046(4) 0.029(5) -0.029(4)
F4 0.101(5) 0.119(6) 0.100(5) -0.037(4) 0.042(4) -0.047(4)
B2 0.126(11) 0.020(5) 0.050(7) 0.001(5) 0.013(7) 0.027(6)
F5 0.132(6) 0.049(3) 0.086(5) -0.001(3) 0.025(4) 0.033(4)
F6 0.195(8) 0.052(4) 0.087(5) 0.018(3) 0.063(5) 0.023(4)
F7 0.152(6) 0.056(4) 0.093(5) 0.032(3) 0.006(5) 0.022(4)
F8 0.140(6) 0.065(4) 0.114(6) -0.039(4) 0.031(5) -0.014(4)
B3 0.091(10) 0.036(7) 0.110(12) 0.032(7) -0.025(9) -0.010(7)
F9 0.079(5) 0.096(6) 0.375(17) 0.104(8) -0.041(7) -0.002(4)
F10 0.192(9) 0.064(5) 0.189(10) -0.031(6) 0.021(8) -0.025(5)
F11 0.109(5) 0.045(3) 0.079(4) 0.008(3) -0.005(4) -0.024(3)
F12 0.067(4) 0.072(4) 0.200(9) 0.043(5) 0.007(5) -0.019(3)
O1 0.125(9) 0.186(12) 0.260(16) -0.027(11) -0.022(9) 0.076(8)
C64 0.197(17) 0.232(19) 0.29(2) -0.119(15) -0.105(13) 0.154(14)
C65 0.194(16) 0.26(2) 0.29(2) -0.149(15) -0.124(14) 0.160(14)
C66 0.200(16) 0.25(2) 0.30(2) -0.117(16) -0.110(15) 0.108(15)
C67 0.27(2) 0.211(18) 0.28(2) -0.097(14) -0.102(16) 0.151(15)
O2 0.38(2) 0.135(10) 0.183(12) 0.076(10) -0.054(13) -0.101(11)
C68 0.32(2) 0.19(2) 0.235(19) 0.034(15) -0.035(17) -0.082(16)
C69 0.37(3) 0.21(2) 0.25(2) 0.071(15) 0.01(2) -0.138(17)
C70 0.42(3) 0.23(2) 0.200(16) 0.090(16) -0.021(18) -0.131(19)
C71 0.42(3) 0.204(18) 0.200(18) 0.110(16) -0.084(17) -0.152(17)
O3 0.125(8) 0.118(7) 0.139(8) 0.032(6) -0.022(7) -0.037(6)
C72 0.246(18) 0.120(11) 0.117(10) 0.049(9) -0.031(12) -0.098(11)
C73 0.36(2) 0.155(14) 0.153(12) 0.057(11) -0.101(15) -0.148(15)
C74 0.33(2) 0.107(11) 0.126(13) 0.027(9) -0.078(14) -0.097(12)
C75 0.199(16) 0.162(14) 0.136(11) 0.046(10) -0.047(12) -0.093(12)
O4 0.224(18) 0.261(18) 0.55(3) -0.203(19) 0.125(18) -0.034(14)
C76 0.185(16) 0.25(2) 0.55(3) -0.14(2) 0.11(2) -0.066(15)
C77 0.22(2) 0.161(16) 0.55(3) -0.10(2) 0.06(2) -0.014(16)
C78 0.180(16) 0.22(2) 0.52(3) -0.11(2) 0.06(2) -0.001(16)
C79 0.20(2) 0.198(16) 0.56(3) -0.12(2) 0.11(2) -0.060(15)

loop_
_atom_type_symbol
_atom_type_description
_atom_type_scat_dispersion_real
_atom_type_scat_dispersion_imag
_atom_type_scat_source
C C 0.0033 0.0016 'International Tables Vol C Tables 4.2.6.8 and 6.1.1.4'
H H 0.0000 0.0000 'International Tables Vol C Tables 4.2.6.8 and 6.1.1.4'
N N 0.0061 0.0033 'International Tables Vol C Tables 4.2.6.8 and 6.1.1.4'
O O 0.0106 0.0060 'International Tables Vol C Tables 4.2.6.8 and 6.1.1.4'
P P 0.1023 0.0942 'International Tables Vol C Tables 4.2.6.8 and 6.1.1.4'
B B 0.0013 0.0007 'International Tables Vol C Tables 4.2.6.8 and 6.1.1.4'
F F 0.0171 0.0103 'International Tables Vol C Tables 4.2.6.8 and 6.1.1.4'
Cu Cu 0.3201 1.2651 'International Tables Vol C Tables 4.2.6.8 and 6.1.1.4'

loop_
_geom_angle_atom_site_label_1
_geom_angle_atom_site_label_2
_geom_angle_atom_site_label_3
_geom_angle
_geom_angle_site_symmetry_1
_geom_angle_site_symmetry_3
_geom_angle_publ_flag
N1 Cu1 N5 101.4(2) . . y
N1 Cu1 N3 98.6(2) . . y
N5 Cu1 N3 97.6(2) . . y
N1 Cu1 P1 134.41(19) . . y
N5 Cu1 P1 103.16(18) . . y
N3 Cu1 P1 115.30(17) . . y
N9 Cu3 N7 97.4(2) . . y
N9 Cu3 N2 105.7(2) . . y
N7 Cu3 N2 102.7(2) . . y
N9 Cu3 P3 114.29(19) . . y
N7 Cu3 P3 124.64(18) . . y
N2 Cu3 P3 110.00(19) . . y
N6 Cu2 N8 98.7(2) . . y
N6 Cu2 N4 105.6(2) . 1_545 y
N8 Cu2 N4 100.4(2) . 1_545 y
N6 Cu2 P2 125.54(19) . . y
N8 Cu2 P2 115.32(17) . . y
N4 Cu2 P2 108.11(17) 1_545 . y
N1 C1 C2 125.1(7) . . y
C1 C2 C3 119.8(7) . . y
C4 C3 C2 115.3(6) . . y
C4 C3 C6 123.5(6) . . y
C2 C3 C6 121.3(6) . . y
C5 C4 C3 120.5(7) . . y
N1 C5 C4 123.9(7) . . y
C7 C6 C10 116.8(6) . . y
C7 C6 C3 122.2(6) . . y
C10 C6 C3 121.0(6) . . y
C6 C7 C8 121.1(7) . . y
N2 C8 C7 123.0(7) . . y
N2 C9 C10 123.6(7) . . y
C6 C10 C9 119.1(7) . . y
N3 C11 C12 125.3(7) . . y
C11 C12 C13 118.0(7) . . y
C14 C13 C12 116.1(7) . . y
C14 C13 C16 124.6(7) . . y
C12 C13 C16 119.3(7) . . y
C13 C14 C15 122.5(7) . . y
N3 C15 C14 121.6(8) . . y
C17 C16 C20 116.2(7) . . y
C17 C16 C13 123.7(6) . . y
C20 C16 C13 120.1(7) . . y
C16 C17 C18 121.1(7) . . y
N4 C18 C17 122.5(8) . . y
N4 C19 C20 124.2(7) . . y
C19 C20 C16 119.9(8) . . y
N5 C21 C22 124.0(7) . . y
C21 C22 C23 120.1(7) . . y
C24 C23 C22 115.9(7) . . y
C24 C23 C23 122.8(8) . 3_665 y
C22 C23 C23 121.3(8) . 3_665 y
C25 C24 C23 119.9(8) . . y
N5 C25 C24 124.2(8) . . y
N6 C26 C27 123.7(8) . 2_546 y
C26 C27 C28 119.6(7) 2_556 . y
C29 C28 C27 116.4(7) . . y
C29 C28 C31 122.0(7) . . y
C27 C28 C31 121.6(7) . . y
C30 C29 C28 118.5(8) 2_556 . y
N6 C30 C29 125.7(8) . 2_546 y
C35 C31 C32 116.3(7) . . y
C35 C31 C28 121.4(7) . . y
C32 C31 C28 122.2(7) . . y
C31 C32 C33 118.6(7) . . y
N7 C33 C32 124.9(8) . . y
N7 C34 C35 123.3(7) . . y
C31 C35 C34 120.6(8) . . y
N8 C36 C37 124.7(7) . . y
C36 C37 C38 119.6(7) . . y
C37 C38 C39 116.5(7) . . y
C37 C38 C41 122.2(7) . . y
C39 C38 C41 121.2(6) . . y
C38 C39 C40 120.0(7) . . y
N8 C40 C39 123.2(7) . . y
C42 C41 C45 116.7(7) . . y
C42 C41 C38 121.3(7) . . y
C45 C41 C38 121.7(7) . . y
C41 C42 C43 120.3(7) . . y
N9 C43 C42 124.4(8) . . y
N9 C44 C45 125.0(7) . . y
C41 C45 C44 119.1(7) . . y
C46B P1 C46C 105.9(4) . . y
C46B P1 C46A 100.7(4) . . y
C46C P1 C46A 106.1(4) . . y
C46B P1 Cu1 109.5(3) . . y
C46C P1 Cu1 115.6(3) . . y
C46A P1 Cu1 117.5(3) . . y
C51A C46A C47A 118.4(8) . . y
C51A C46A P1 122.1(6) . . y
C47A C46A P1 119.5(7) . . y
C48A C47A C46A 120.5(9) . . y
C49A C48A C47A 119.2(9) . . y
C48A C49A C50A 121.9(10) . . y
C51A C50A C49A 118.2(10) . . y
C50A C51A C46A 121.8(9) . . y
C47B C46B C51B 117.2(7) . . y
C47B C46B P1 120.4(6) . . y
C51B C46B P1 122.2(6) . . y
C48B C47B C46B 123.0(8) . . y
C49B C48B C47B 119.4(9) . . y
C48B C49B C50B 119.9(8) . . y
C49B C50B C51B 121.3(8) . . y
C50B C51B C46B 119.2(8) . . y
C47C C46C C51C 117.9(8) . . y
C47C C46C P1 124.1(6) . . y
C51C C46C P1 117.9(7) . . y
C48C C47C C46C 121.8(9) . . y
C47C C48C C49C 119.4(10) . . y
C50C C49C C48C 120.3(9) . . y
C49C C50C C51C 119.2(9) . . y
C46C C51C C50C 121.3(9) . . y
C52C P2 C52B 103.6(4) . . y
C52C P2 C52A 104.4(4) . . y
C52B P2 C52A 103.5(4) . . y
C52C P2 Cu2 113.0(3) . . y
C52B P2 Cu2 110.8(3) . . y
C52A P2 Cu2 120.0(3) . . y
C53A C52A C57A 119.0(8) . . y
C53A C52A P2 122.9(7) . . y
C57A C52A P2 118.0(6) . . y
C52A C53A C54A 119.7(9) . . y
C55A C54A C53A 121.5(9) . . y
C54A C55A C56A 119.2(9) . . y
C55A C56A C57A 121.9(10) . . y
C52A C57A C56A 118.7(9) . . y
C57B C52B C53B 116.7(9) . . y
C57B C52B P2 124.0(7) . . y
C53B C52B P2 118.4(7) . . y
C52B C53B C55B 121.6(10) . . y
C56B C54B C55B 120.9(11) . . y
C54B C55B C53B 118.3(11) . . y
C54B C56B C57B 119.1(11) . . y
C56B C57B C52B 123.4(11) . . y
C57C C52C C53C 119.5(10) . . y
C57C C52C P2 114.9(9) . . y
C53C C52C P2 125.5(8) . . y
C52C C53C C54C 119.2(14) . . y
C55C C54C C53C 123.9(18) . . y
C54C C55C C56C 118.1(16) . . y
C57C C56C C55C 119.6(18) . . y
C52C C57C C56C 119.6(15) . . y
C58B P3 C58A 104.5(3) . . y
C58B P3 C58C 103.5(4) . . y
C58A P3 C58C 102.6(3) . . y
C58B P3 Cu3 116.1(2) . . y
C58A P3 Cu3 109.9(3) . . y
C58C P3 Cu3 118.6(3) . . y
C63A C58A C59A 119.0(7) . . y
C63A C58A P3 123.6(6) . . y
C59A C58A P3 117.4(6) . . y
C61A C59A C58A 121.5(8) . . y
C62A C60A C61A 120.6(8) . . y
C59A C61A C60A 117.9(8) . . y
C60A C62A C63A 121.2(9) . . y
C58A C63A C62A 119.8(9) . . y
C59B C58B C63B 117.8(7) . . y
C59B C58B P3 124.4(6) . . y
C63B C58B P3 117.9(6) . . y
C58B C59B C60B 122.0(8) . . y
C59B C60B C61B 117.2(9) . . y
C62B C61B C60B 121.8(9) . . y
C61B C62B C63B 119.4(8) . . y
C62B C63B C58B 121.7(8) . . y
C59C C58C C63C 119.0(7) . . y
C59C C58C P3 123.7(6) . . y
C63C C58C P3 117.3(6) . . y
C60C C59C C58C 120.0(8) . . y
C59C C60C C61C 120.9(8) . . y
C62C C61C C60C 118.8(8) . . y
C63C C62C C61C 119.8(8) . . y
C62C C63C C58C 121.4(8) . . y
C1 N1 C5 115.4(6) . . y
C1 N1 Cu1 120.3(5) . . y
C5 N1 Cu1 123.8(5) . . y
C9 N2 C8 116.5(6) . . y
C9 N2 Cu3 127.2(5) . . y
C8 N2 Cu3 115.5(5) . . y
C11 N3 C15 116.4(6) . . y
C11 N3 Cu1 118.6(5) . . y
C15 N3 Cu1 119.3(5) . . y
C19 N4 C18 116.0(7) . . y
C19 N4 Cu2 122.5(5) . 1_565 y
C18 N4 Cu2 121.5(5) . 1_565 y
C25 N5 C21 115.7(6) . . y
C25 N5 Cu1 121.7(5) . . y
C21 N5 Cu1 120.4(5) . . y
C30 N6 C26 116.0(7) . . y
C30 N6 Cu2 121.7(5) . . y
C26 N6 Cu2 122.2(6) . . y
C33 N7 C34 115.9(7) . . y
C33 N7 Cu3 123.1(5) . . y
C34 N7 Cu3 120.8(5) . . y
C36 N8 C40 115.9(6) . . y
C36 N8 Cu2 121.3(5) . . y
C40 N8 Cu2 122.2(5) . . y
C44 N9 C43 114.5(6) . . y
C44 N9 Cu3 125.1(5) . . y
C43 N9 Cu3 120.4(5) . . y
F2 B1 F3 108.3(9) . . y
F2 B1 F1 111.8(10) . . y
F3 B1 F1 109.3(10) . . y
F2 B1 F4 109.3(10) . . y
F3 B1 F4 109.0(10) . . y
F1 B1 F4 109.2(8) . . y
F8 B2 F5 113.5(11) . . y
F8 B2 F6 112.0(9) . . y
F5 B2 F6 109.2(7) . . y
F8 B2 F7 107.4(8) . . y
F5 B2 F7 107.3(9) . . y
F6 B2 F7 107.1(11) . . y
F9 B3 F12 114.6(10) . . y
F9 B3 F11 115.8(12) . . y
F12 B3 F11 112.5(12) . . y
F9 B3 F10 106.1(15) . . y
F12 B3 F10 102.7(11) . . y
F11 B3 F10 103.2(9) . . y
C67 O1 C64 99.1(13) . . y
O1 C64 C65 109.2(14) . . y
C66 C65 C64 102.4(14) . . y
C65 C66 C67 104.4(13) . . y
O1 C67 C66 111.9(13) . . y
C71 O2 C68 101.2(13) . . y
O2 C68 C69 107.8(15) . . y
C70 C69 C68 101.2(16) . . y
C69 C70 C71 102.6(15) . . y
O2 C71 C70 111.4(14) . . y
C72 O3 C75 104.5(10) . . y
O3 C72 C73 111.1(11) . . y
C72 C73 C74 107.4(11) . . y
C75 C74 C73 104.1(11) . . y
C74 C75 O3 112.5(11) . . y
C76 O4 C79 100.6(16) . . y
O4 C76 C77 111.5(15) . . y
C78 C77 C76 103.4(15) . . y
C77 C78 C79 101.1(16) . . y
O4 C79 C78 105.1(18) . . y

loop_
_geom_bond_atom_site_label_1
_geom_bond_atom_site_label_2
_geom_bond_distance
_geom_bond_site_symmetry_2
_geom_bond_publ_flag
Cu1 N1 2.034(6) . y
Cu1 N5 2.084(6) . y
Cu1 N3 2.142(6) . y
Cu1 P1 2.201(2) . y
Cu3 N9 2.060(6) . y
Cu3 N7 2.063(6) . y
Cu3 N2 2.088(6) . y
Cu3 P3 2.202(2) . y
Cu2 N6 2.054(6) . y
Cu2 N8 2.095(6) . y
Cu2 N4 2.119(6) 1_545 y
Cu2 P2 2.198(2) . y
C1 N1 1.328(9) . y
C1 C2 1.369(10) . y
C2 C3 1.407(10) . y
C3 C4 1.389(10) . y
C3 C6 1.464(9) . y
C4 C5 1.378(10) . y
C5 N1 1.343(9) . y
C6 C7 1.376(10) . y
C6 C10 1.393(9) . y
C7 C8 1.376(10) . y
C8 N2 1.347(9) . y
C9 N2 1.339(9) . y
C9 C10 1.401(10) . y
C11 N3 1.316(9) . y
C11 C12 1.357(11) . y
C12 C13 1.424(10) . y
C13 C14 1.339(11) . y
C13 C16 1.498(10) . y
C14 C15 1.363(11) . y
C15 N3 1.354(9) . y
C16 C17 1.360(11) . y
C16 C20 1.395(10) . y
C17 C18 1.377(11) . y
C18 N4 1.344(9) . y
C19 N4 1.337(10) . y
C19 C20 1.353(11) . y
C21 N5 1.346(9) . y
C21 C22 1.353(10) . y
C22 C23 1.405(10) . y
C23 C24 1.392(10) . y
C23 C23 1.481(14) 3_665 y
C24 C25 1.362(11) . y
C25 N5 1.343(10) . y
C26 N6 1.318(10) . y
C26 C27 1.371(11) 2_546 y
C27 C26 1.371(11) 2_556 y
C27 C28 1.385(11) . y
C28 C29 1.379(11) . y
C28 C31 1.477(10) . y
C29 C30 1.366(11) 2_556 y
C30 N6 1.302(10) . y
C30 C29 1.366(11) 2_546 y
C31 C35 1.357(10) . y
C31 C32 1.386(11) . y
C32 C33 1.386(11) . y
C33 N7 1.297(9) . y
C34 N7 1.329(10) . y
C34 C35 1.375(11) . y
C36 N8 1.326(9) . y
C36 C37 1.367(11) . y
C37 C38 1.380(10) . y
C38 C39 1.382(10) . y
C38 C41 1.495(10) . y
C39 C40 1.383(10) . y
C40 N8 1.335(9) . y
C41 C42 1.356(11) . y
C41 C45 1.364(11) . y
C42 C43 1.357(11) . y
C43 N9 1.333(9) . y
C44 N9 1.309(10) . y
C44 C45 1.377(11) . y
P1 C46B 1.813(7) . y
P1 C46C 1.827(8) . y
P1 C46A 1.836(9) . y
C46A C51A 1.380(12) . y
C46A C47A 1.385(11) . y
C47A C48A 1.375(12) . y
C48A C49A 1.347(15) . y
C49A C50A 1.390(15) . y
C50A C51A 1.353(12) . y
C46B C47B 1.382(10) . y
C46B C51B 1.405(10) . y
C47B C48B 1.378(12) . y
C48B C49B 1.360(13) . y
C49B C50B 1.373(13) . y
C50B C51B 1.402(11) . y
C46C C47C 1.374(12) . y
C46C C51C 1.381(11) . y
C47C C48C 1.361(12) . y
C48C C49C 1.388(15) . y
C49C C50C 1.362(14) . y
C50C C51C 1.387(12) . y
P2 C52C 1.806(8) . y
P2 C52B 1.811(9) . y
P2 C52A 1.815(9) . y
C52A C53A 1.382(11) . y
C52A C57A 1.392(12) . y
C53A C54A 1.389(13) . y
C54A C55A 1.349(14) . y
C55A C56A 1.350(14) . y
C56A C57A 1.396(13) . y
C52B C57B 1.370(12) . y
C52B C53B 1.373(12) . y
C53B C55B 1.404(13) . y
C54B C56B 1.349(17) . y
C54B C55B 1.378(16) . y
C56B C57B 1.365(14) . y
C52C C57C 1.359(14) . y
C52C C53C 1.362(14) . y
C53C C54C 1.383(17) . y
C54C C55C 1.29(3) . y
C55C C56C 1.41(3) . y
C56C C57C 1.40(2) . y
P3 C58B 1.815(8) . y
P3 C58A 1.825(7) . y
P3 C58C 1.839(8) . y
C58A C63A 1.371(10) . y
C58A C59A 1.399(10) . y
C59A C61A 1.387(11) . y
C60A C62A 1.358(14) . y
C60A C61A 1.400(14) . y
C62A C63A 1.388(11) . y
C58B C59B 1.368(11) . y
C58B C63B 1.390(10) . y
C59B C60B 1.394(12) . y
C60B C61B 1.407(13) . y
C61B C62B 1.337(12) . y
C62B C63B 1.380(12) . y
C58C C59C 1.382(10) . y
C58C C63C 1.387(11) . y
C59C C60C 1.365(10) . y
C60C C61C 1.399(13) . y
C61C C62C 1.384(12) . y
C62C C63C 1.363(11) . y
N4 Cu2 2.118(6) 1_565 y
B1 F2 1.356(14) . y
B1 F3 1.361(13) . y
B1 F1 1.366(12) . y
B1 F4 1.378(12) . y
B2 F8 1.345(14) . y
B2 F5 1.374(11) . y
B2 F6 1.388(13) . y
B2 F7 1.403(14) . y
B3 F9 1.266(14) . y
B3 F12 1.341(15) . y
B3 F11 1.372(14) . y
B3 F10 1.445(18) . y
O1 C67 1.356(14) . y
O1 C64 1.358(13) . y
C64 C65 1.372(14) . y
C65 C66 1.354(14) . y
C66 C67 1.382(14) . y
O2 C71 1.355(14) . y
O2 C68 1.358(14) . y
C68 C69 1.378(15) . y
C69 C70 1.359(15) . y
C70 C71 1.361(14) . y
O3 C72 1.321(12) . y
O3 C75 1.357(12) . y
C72 C73 1.364(12) . y
C73 C74 1.379(13) . y
C74 C75 1.354(13) . y
O4 C76 1.318(15) . y
O4 C79 1.364(15) . y
C76 C77 1.369(14) . y
C77 C78 1.363(15) . y
C78 C79 1.374(15) . y
